data_7107453
loop_
_publ_author_name
'Michiko Sasaki'
'Tomo Takegawa'
'Hidaka Ikemoto'
'Masatoshi Kawahata'
'Kentaro Yamaguchi'
'Kei Takeda'

_publ_section_title
;
 Enantioselective Trapping of an a-Chiral Carbanion of Acyclic Nitrile by
 a Carbon Electrophile
;
_journal_name_full Chem.Commun.
_journal_page_first 2897
_journal_paper_doi 10.1039/c2cc00082b
_journal_volume 48
_journal_year 2012
_chemical_absolute_configuration ad
_chemical_formula_sum 'C20 H19 Br N2 O3'
_chemical_formula_weight 415.28
_chemical_name_systematic
;
?
;
_space_group_IT_number 5
_symmetry_cell_setting monoclinic
_symmetry_space_group_name_Hall 'C 2y'
_symmetry_space_group_name_H-M 'C 1 2 1'
_atom_sites_solution_hydrogens geom
_atom_sites_solution_primary direct
_atom_sites_solution_secondary difmap
_audit_creation_method SHELXL-97
_cell_angle_alpha 90.00
_cell_angle_beta 98.851(6)
_cell_angle_gamma 90.00
_cell_formula_units_Z 4
_cell_length_a 16.499(7)
_cell_length_b 6.349(3)
_cell_length_c 18.273(8)
_cell_measurement_reflns_used 2242
_cell_measurement_temperature 120
_cell_measurement_theta_max 26.45
_cell_measurement_theta_min 2.26
_cell_volume 1891.3(15)
_computing_cell_refinement SMART
_computing_data_collection SMART
_computing_data_reduction SAINT
_computing_molecular_graphics 'ORTEP-3 for Windows'
_computing_publication_material SHELXL-97
_computing_structure_refinement SHELXL-97
_computing_structure_solution SHELXS-97
_diffrn_ambient_temperature 120
_diffrn_detector_area_resol_mean 8.333
_diffrn_measured_fraction_theta_full 0.999
_diffrn_measured_fraction_theta_max 0.987
_diffrn_measurement_device_type 'Bruker SMART 1000 CCD area detector'
_diffrn_measurement_method '\f and \w scans'
_diffrn_radiation_monochromator graphite
_diffrn_radiation_source 'fine-focus sealed tube'
_diffrn_radiation_type MoK\a
_diffrn_radiation_wavelength 0.71073
_diffrn_reflns_av_R_equivalents 0.0767
_diffrn_reflns_av_sigmaI/netI 0.1391
_diffrn_reflns_limit_h_max 21
_diffrn_reflns_limit_h_min -21
_diffrn_reflns_limit_k_max 8
_diffrn_reflns_limit_k_min -8
_diffrn_reflns_limit_l_max 23
_diffrn_reflns_limit_l_min -23
_diffrn_reflns_number 10342
_diffrn_reflns_theta_full 25.00
_diffrn_reflns_theta_max 27.61
_diffrn_reflns_theta_min 1.13
_diffrn_standards_decay_% 0
_diffrn_standards_number 0
_exptl_absorpt_coefficient_mu 2.195
_exptl_absorpt_correction_T_max 0.9574
_exptl_absorpt_correction_T_min 0.3526
_exptl_absorpt_correction_type empirical
_exptl_absorpt_process_details 'SADABS Sheldrick 1996'
_exptl_crystal_colour colourless
_exptl_crystal_density_diffrn 1.458
_exptl_crystal_density_method 'not measured'
_exptl_crystal_description needle
_exptl_crystal_F_000 848
_exptl_crystal_size_max 0.60
_exptl_crystal_size_mid 0.05
_exptl_crystal_size_min 0.02
_refine_diff_density_max 1.602
_refine_diff_density_min -1.211
_refine_diff_density_rms 0.137
_refine_ls_abs_structure_details 'Flack H D (1983), Acta Cryst. A39, 876-881'
_refine_ls_abs_structure_Flack 0.04(2)
_refine_ls_extinction_coef 0.0047(9)
_refine_ls_extinction_expression Fc^*^=kFc[1+0.001xFc^2^\l^3^/sin(2\q)]^-1/4^
_refine_ls_extinction_method SHELXL
_refine_ls_goodness_of_fit_ref 1.126
_refine_ls_hydrogen_treatment constr
_refine_ls_matrix_type full
_refine_ls_number_parameters 238
_refine_ls_number_reflns 4274
_refine_ls_number_restraints 1
_refine_ls_restrained_S_all 1.126
_refine_ls_R_factor_all 0.1310
_refine_ls_R_factor_gt 0.0749
_refine_ls_shift/su_max 0.001
_refine_ls_shift/su_mean 0.000
_refine_ls_structure_factor_coef Fsqd
_refine_ls_weighting_details 'calc w=1/[\s^2^(Fo^2^)+(0.0692P)^2^+5.1157P] where P=(Fo^2^+2Fc^2^)/3'
_refine_ls_weighting_scheme calc
_refine_ls_wR_factor_gt 0.1627
_refine_ls_wR_factor_ref 0.1971
_reflns_number_gt 2386
_reflns_number_total 4274
_reflns_threshold_expression >2sigma(I)
_cod_data_source_file c2cc00082b.txt
_cod_data_source_block TMT-IV-714D
_cod_original_cell_volume 1891.4(15)
_cod_original_sg_symbol_H-M C2
_cod_database_code 7107453

loop_
_symmetry_equiv_pos_as_xyz
'x, y, z'
'-x, y, -z'
'x+1/2, y+1/2, z'
'-x+1/2, y+1/2, -z'

loop_
_atom_site_label
_atom_site_type_symbol
_atom_site_fract_x
_atom_site_fract_y
_atom_site_fract_z
_atom_site_U_iso_or_equiv
_atom_site_adp_type
_atom_site_occupancy
_atom_site_symmetry_multiplicity
_atom_site_calc_flag
_atom_site_refinement_flags
C1 C 0.7683(5) 0.7861(13) 0.2898(4) 0.0248(18) Uani 1 1 d .
C2 C 0.7873(4) 0.5712(13) 0.2693(3) 0.0205(15) Uani 1 1 d .
C3 C 0.8346(4) 0.4568(12) 0.3381(4) 0.0234(17) Uani 1 1 d .
H3A H 0.8505 0.3148 0.3231 0.028 Uiso 1 1 calc R
H3B H 0.8855 0.5358 0.3558 0.028 Uiso 1 1 calc R
C4 C 0.7849(4) 0.4349(13) 0.4019(4) 0.0247(17) Uani 1 1 d .
H4A H 0.7637 0.5747 0.4136 0.030 Uiso 1 1 calc R
H4B H 0.7374 0.3411 0.3866 0.030 Uiso 1 1 calc R
C5 C 0.8371(5) 0.3452(12) 0.4706(4) 0.0238(17) Uani 1 1 d .
C6 C 0.8643(5) 0.1332(12) 0.4712(5) 0.033(2) Uani 1 1 d .
H6 H 0.8499 0.0474 0.4286 0.039 Uiso 1 1 calc R
C7 C 0.9118(4) 0.0509(18) 0.5341(4) 0.042(2) Uani 1 1 d .
H7 H 0.9303 -0.0908 0.5346 0.050 Uiso 1 1 calc R
C8 C 0.9320(6) 0.1770(16) 0.5959(5) 0.043(2) Uani 1 1 d .
C9 C 0.9060(6) 0.3842(19) 0.5972(5) 0.047(3) Uani 1 1 d .
H9 H 0.9211 0.4691 0.6399 0.056 Uiso 1 1 calc R
C10 C 0.8574(5) 0.4653(15) 0.5347(4) 0.036(2) Uani 1 1 d .
H10 H 0.8375 0.6055 0.5357 0.043 Uiso 1 1 calc R
C11 C 0.8419(4) 0.5817(14) 0.2083(4) 0.0262(17) Uani 1 1 d .
C12 C 0.8380(4) 0.4221(12) 0.1488(4) 0.0228(17) Uani 1 1 d .
C13 C 0.8073(5) 0.2180(13) 0.1543(4) 0.0266(18) Uani 1 1 d .
H13 H 0.7905 0.1735 0.1993 0.032 Uiso 1 1 calc R
C14 C 0.8011(4) 0.0798(15) 0.0948(4) 0.0325(18) Uani 1 1 d .
H14 H 0.7785 -0.0566 0.0988 0.039 Uiso 1 1 calc R
C15 C 0.8277(5) 0.1405(12) 0.0294(4) 0.0287(19) Uani 1 1 d .
H15 H 0.8237 0.0460 -0.0113 0.034 Uiso 1 1 calc R
C16 C 0.8604(5) 0.3412(13) 0.0241(5) 0.0317(19) Uani 1 1 d .
H16 H 0.8785 0.3844 -0.0205 0.038 Uiso 1 1 calc R
C17 C 0.8666(5) 0.4763(12) 0.0831(4) 0.0258(18) Uani 1 1 d .
H17 H 0.8910 0.6107 0.0794 0.031 Uiso 1 1 calc R
C18 C 0.6623(4) 0.5214(12) 0.1877(4) 0.0186(15) Uani 1 1 d .
C19 C 0.5921(5) 0.1834(12) 0.1970(5) 0.0300(19) Uani 1 1 d .
H19A H 0.6381 0.1588 0.2369 0.045 Uiso 1 1 calc R
H19B H 0.5925 0.0761 0.1586 0.045 Uiso 1 1 calc R
H19C H 0.5404 0.1755 0.2171 0.045 Uiso 1 1 calc R
C20 C 0.5357(5) 0.4564(15) 0.1058(4) 0.038(2) Uani 1 1 d .
H20A H 0.4830 0.4588 0.1242 0.057 Uiso 1 1 calc R
H20B H 0.5329 0.3566 0.0646 0.057 Uiso 1 1 calc R
H20C H 0.5480 0.5974 0.0887 0.057 Uiso 1 1 calc R
N1 N 0.7547(4) 0.9496(11) 0.3106(4) 0.0298(16) Uani 1 1 d .
N2 N 0.6002(4) 0.3914(10) 0.1652(3) 0.0260(15) Uani 1 1 d .
O1 O 0.7132(3) 0.4487(8) 0.2488(3) 0.0235(12) Uani 1 1 d .
O2 O 0.6759(3) 0.6912(8) 0.1582(3) 0.0282(13) Uani 1 1 d .
O3 O 0.8883(3) 0.7305(8) 0.2112(3) 0.0260(13) Uani 1 1 d .
Br1 Br 0.99601(6) 0.0547(2) 0.68054(6) 0.0709(5) Uani 1 1 d .

loop_
_atom_site_aniso_label
_atom_site_aniso_U_11
_atom_site_aniso_U_22
_atom_site_aniso_U_33
_atom_site_aniso_U_23
_atom_site_aniso_U_13
_atom_site_aniso_U_12
C1 0.026(4) 0.025(5) 0.023(4) 0.005(3) 0.003(3) 0.006(4)
C2 0.019(3) 0.020(4) 0.022(3) -0.003(4) 0.002(3) -0.003(4)
C3 0.019(4) 0.029(4) 0.022(4) 0.000(3) 0.003(3) 0.006(3)
C4 0.025(4) 0.031(4) 0.018(4) 0.003(3) 0.002(3) 0.001(3)
C5 0.026(4) 0.035(5) 0.012(4) 0.004(3) 0.006(3) -0.004(3)
C6 0.025(4) 0.032(5) 0.040(5) 0.003(4) -0.001(4) 0.006(4)
C7 0.022(4) 0.049(6) 0.051(5) 0.018(6) -0.004(4) -0.013(5)
C8 0.038(5) 0.059(7) 0.035(5) -0.003(5) 0.015(4) -0.023(5)
C9 0.037(5) 0.088(8) 0.015(4) -0.008(5) 0.006(4) -0.004(5)
C10 0.038(5) 0.050(6) 0.019(4) 0.001(4) 0.004(4) 0.002(4)
C11 0.024(4) 0.030(4) 0.023(4) -0.005(4) 0.001(3) 0.007(4)
C12 0.021(4) 0.031(4) 0.015(4) -0.001(3) 0.000(3) -0.002(3)
C13 0.025(4) 0.030(4) 0.025(4) 0.008(4) 0.004(3) 0.003(4)
C14 0.034(4) 0.029(4) 0.033(4) -0.007(4) 0.001(3) -0.002(4)
C15 0.036(5) 0.031(5) 0.020(4) -0.006(3) 0.003(3) 0.003(4)
C16 0.034(5) 0.032(5) 0.029(5) 0.004(4) 0.006(4) 0.001(4)
C17 0.031(4) 0.028(5) 0.019(4) -0.003(3) 0.005(3) -0.003(3)
C18 0.015(3) 0.021(4) 0.019(4) 0.006(3) -0.001(3) -0.006(3)
C19 0.031(5) 0.021(4) 0.036(5) 0.007(4) 0.000(4) -0.014(4)
C20 0.027(4) 0.054(6) 0.030(5) 0.003(4) -0.005(4) -0.010(4)
N1 0.027(4) 0.035(4) 0.026(4) -0.001(3) -0.001(3) -0.002(3)
N2 0.025(4) 0.026(4) 0.026(4) 0.004(3) -0.001(3) -0.004(3)
O1 0.021(3) 0.026(3) 0.023(3) 0.001(2) 0.000(2) 0.000(2)
O2 0.030(3) 0.028(3) 0.025(3) 0.007(2) 0.001(2) -0.001(3)
O3 0.027(3) 0.026(3) 0.024(3) -0.008(2) 0.003(2) -0.012(3)
Br1 0.0389(5) 0.1210(11) 0.0465(6) 0.0512(7) -0.0130(4) -0.0308(7)

loop_
_atom_type_symbol
_atom_type_description
_atom_type_scat_dispersion_real
_atom_type_scat_dispersion_imag
_atom_type_scat_source
C C 0.0033 0.0016 'International Tables Vol C Tables 4.2.6.8 and 6.1.1.4'
H H 0.0000 0.0000 'International Tables Vol C Tables 4.2.6.8 and 6.1.1.4'
N N 0.0061 0.0033 'International Tables Vol C Tables 4.2.6.8 and 6.1.1.4'
O O 0.0106 0.0060 'International Tables Vol C Tables 4.2.6.8 and 6.1.1.4'
Br Br -0.2901 2.4595 'International Tables Vol C Tables 4.2.6.8 and 6.1.1.4'

loop_
_geom_angle_atom_site_label_1
_geom_angle_atom_site_label_2
_geom_angle_atom_site_label_3
_geom_angle
N1 C1 C2 175.4(8)
O1 C2 C1 111.3(6)
O1 C2 C11 113.6(5)
C1 C2 C11 108.5(6)
O1 C2 C3 104.9(6)
C1 C2 C3 109.2(6)
C11 C2 C3 109.2(5)
C4 C3 C2 113.4(6)
C4 C3 H3A 108.9
C2 C3 H3A 108.9
C4 C3 H3B 108.9
C2 C3 H3B 108.9
H3A C3 H3B 107.7
C5 C4 C3 111.2(6)
C5 C4 H4A 109.4
C3 C4 H4A 109.4
C5 C4 H4B 109.4
C3 C4 H4B 109.4
H4A C4 H4B 108.0
C10 C5 C6 118.6(7)
C10 C5 C4 121.4(7)
C6 C5 C4 120.0(7)
C7 C6 C5 120.0(8)
C7 C6 H6 120.0
C5 C6 H6 120.0
C8 C7 C6 119.5(10)
C8 C7 H7 120.3
C6 C7 H7 120.3
C7 C8 C9 121.8(9)
C7 C8 Br1 117.5(8)
C9 C8 Br1 120.6(7)
C8 C9 C10 118.6(9)
C8 C9 H9 120.7
C10 C9 H9 120.7
C9 C10 C5 121.4(9)
C9 C10 H10 119.3
C5 C10 H10 119.3
O3 C11 C12 121.5(7)
O3 C11 C2 116.0(7)
C12 C11 C2 122.5(7)
C17 C12 C13 117.6(7)
C17 C12 C11 118.6(7)
C13 C12 C11 123.8(7)
C14 C13 C12 120.8(7)
C14 C13 H13 119.6
C12 C13 H13 119.6
C13 C14 C15 120.2(8)
C13 C14 H14 119.9
C15 C14 H14 119.9
C14 C15 C16 119.4(7)
C14 C15 H15 120.3
C16 C15 H15 120.3
C17 C16 C15 120.1(7)
C17 C16 H16 120.0
C15 C16 H16 120.0
C16 C17 C12 121.8(7)
C16 C17 H17 119.1
C12 C17 H17 119.1
O2 C18 N2 126.0(7)
O2 C18 O1 121.2(6)
N2 C18 O1 112.8(6)
N2 C19 H19A 109.5
N2 C19 H19B 109.5
H19A C19 H19B 109.5
N2 C19 H19C 109.5
H19A C19 H19C 109.5
H19B C19 H19C 109.5
N2 C20 H20A 109.5
N2 C20 H20B 109.5
H20A C20 H20B 109.5
N2 C20 H20C 109.5
H20A C20 H20C 109.5
H20B C20 H20C 109.5
C18 N2 C19 123.5(6)
C18 N2 C20 119.5(6)
C19 N2 C20 117.0(7)
C18 O1 C2 114.7(5)

loop_
_geom_bond_atom_site_label_1
_geom_bond_atom_site_label_2
_geom_bond_distance
C1 N1 1.140(9)
C1 C2 1.461(12)
C2 O1 1.449(8)
C2 C11 1.540(9)
C2 C3 1.554(10)
C3 C4 1.531(10)
C3 H3A 0.9900
C3 H3B 0.9900
C4 C5 1.520(10)
C4 H4A 0.9900
C4 H4B 0.9900
C5 C10 1.394(11)
C5 C6 1.418(10)
C6 C7 1.389(11)
C6 H6 0.9500
C7 C8 1.383(13)
C7 H7 0.9500
C8 C9 1.385(15)
C8 Br1 1.900(10)
C9 C10 1.389(12)
C9 H9 0.9500
C10 H10 0.9500
C11 O3 1.212(9)
C11 C12 1.480(10)
C12 C17 1.398(10)
C12 C13 1.401(11)
C13 C14 1.389(11)
C13 H13 0.9500
C14 C15 1.390(11)
C14 H14 0.9500
C15 C16 1.393(11)
C15 H15 0.9500
C16 C17 1.370(11)
C16 H16 0.9500
C17 H17 0.9500
C18 O2 1.241(9)
C18 N2 1.331(9)
C18 O1 1.370(8)
C19 N2 1.457(9)
C19 H19A 0.9800
C19 H19B 0.9800
C19 H19C 0.9800
C20 N2 1.458(10)
C20 H20A 0.9800
C20 H20B 0.9800
C20 H20C 0.9800
